data_7047395
loop_
_publ_author_name
'Adcock, Alyssa K.'
'Gibbons, Bradley'
'Einkauf, Jeffrey D.'
'Bertke, Jeffery A.'
'Rubinson, J. Faye'
'de Lill, Daniel T.'
'Knope, Karah E.'

_publ_section_title
;
 Bismuth(iii)-thiophenedicarboxylates as host frameworks for lanthanide
 ions: synthesis, structural characterization, and photoluminescent
 behavior.
;
_journal_issue 38
_journal_name_full 'Dalton transactions (Cambridge, England : 2003)'
_journal_page_first 13419
_journal_page_last 13433
_journal_paper_doi 10.1039/c8dt02920b
_journal_volume 47
_journal_year 2018
_chemical_formula_sum 'C45 H29 Bi2 N3 O22.9 S5'
_chemical_formula_weight 1556.30
_space_group_crystal_system triclinic
_space_group_IT_number 2
_space_group_name_Hall '-P 1'
_space_group_name_H-M_alt 'P -1'
_symmetry_space_group_name_Hall '-P 1'
_symmetry_space_group_name_H-M 'P -1'
_atom_sites_solution_hydrogens geom
_audit_creation_method SHELXL-2014/7
_audit_update_record
;
2017-12-07 deposited with the CCDC.
2018-08-27 downloaded from the CCDC.
;
_cell_angle_alpha 87.935(2)
_cell_angle_beta 87.669(2)
_cell_angle_gamma 69.077(2)
_cell_formula_units_Z 2
_cell_length_a 8.7978(7)
_cell_length_b 9.8686(7)
_cell_length_c 30.237(2)
_cell_measurement_reflns_used 9843
_cell_measurement_temperature 100(2)
_cell_measurement_theta_max 51.358
_cell_measurement_theta_min 4.651
_cell_volume 2449.5(3)
_computing_cell_refinement 'SAINT V8.34A (Bruker, 2005)'
_computing_data_collection 'APEX2 V2014.9-0 (Bruker, 2014)'
_computing_data_reduction
; 
SAINT V8.34A, XPREP v2014/2, SADABS V2014/4 (Bruker, 2014) 
;
_computing_molecular_graphics 'SHELXTL v2014-4 (Bruker, 2014)'
_computing_publication_material 'XCIF V2014-2 (Bruker, 2014)'
_computing_structure_refinement 'SHELXL-2014/7 (Sheldrick, 2014)'
_computing_structure_solution 'SHELX-2014-4 (Sheldrick, 2015)'
_diffrn_ambient_temperature 100(2)
_diffrn_measured_fraction_theta_full 1.000
_diffrn_measured_fraction_theta_max 0.999
_diffrn_measurement_device_type 'Bruker D8 Quest/Photon 100'
_diffrn_measurement_method 'profile data from \f and \w scans'
_diffrn_radiation_type MoK\a
_diffrn_radiation_wavelength 0.71073
_diffrn_reflns_av_R_equivalents 0.0617
_diffrn_reflns_av_unetI/netI 0.0465
_diffrn_reflns_Laue_measured_fraction_full 1.000
_diffrn_reflns_Laue_measured_fraction_max 0.999
_diffrn_reflns_limit_h_max 10
_diffrn_reflns_limit_h_min -10
_diffrn_reflns_limit_k_max 12
_diffrn_reflns_limit_k_min -12
_diffrn_reflns_limit_l_max 36
_diffrn_reflns_limit_l_min -36
_diffrn_reflns_number 62573
_diffrn_reflns_point_group_measured_fraction_full 1.000
_diffrn_reflns_point_group_measured_fraction_max 0.999
_diffrn_reflns_theta_full 25.242
_diffrn_reflns_theta_max 25.728
_diffrn_reflns_theta_min 2.210
_diffrn_source 'microfocus sealed tube'
_exptl_absorpt_coefficient_mu 7.479
_exptl_absorpt_correction_type multi-scan
_exptl_absorpt_process_details 'SADABS V2014/4 (Bruker, 2014)'
_exptl_crystal_colour colorless
_exptl_crystal_density_diffrn 2.110
_exptl_crystal_density_method 'not measured'
_exptl_crystal_description plate
_exptl_crystal_F_000 1498
_exptl_crystal_size_max 0.160
_exptl_crystal_size_mid 0.120
_exptl_crystal_size_min 0.020
_exptl_transmission_factor_max 0.85458
_exptl_transmission_factor_min 0.74673
_refine_diff_density_max 3.862
_refine_diff_density_min -3.029
_refine_diff_density_rms 0.181
_refine_ls_extinction_method none
_refine_ls_goodness_of_fit_ref 1.090
_refine_ls_hydrogen_treatment mixed
_refine_ls_matrix_type full
_refine_ls_number_parameters 883
_refine_ls_number_reflns 9329
_refine_ls_number_restraints 474
_refine_ls_restrained_S_all 1.065
_refine_ls_R_factor_all 0.0694
_refine_ls_R_factor_gt 0.0490
_refine_ls_shift/su_max 0.002
_refine_ls_shift/su_mean 0.000
_refine_ls_structure_factor_coef Fsqd
_refine_ls_weighting_details 'w=1/[\s^2^(Fo^2^)+(0.0135P)^2^+40.2385P] where P=(Fo^2^+2Fc^2^)/3'
_refine_ls_weighting_scheme calc
_refine_ls_wR_factor_gt 0.0892
_refine_ls_wR_factor_ref 0.0949
_reflns_Friedel_coverage 0.000
_reflns_number_gt 7521
_reflns_number_total 9329
_reflns_threshold_expression 'I > 2\s(I)'
_cod_data_source_file c8dt02920b2.cif
_cod_data_source_block pbar1_abs
_cod_depositor_comments 'Adding full bibliography for 7047392--7047396.cif.'
_cod_original_formula_sum 'C45 H29 Bi2 N3 O22.90 S5'
_cod_database_code 7047395
_shelx_shelxl_version_number 2014/7
_shelx_space_group_comment
;
The symmetry employed for this shelxl refinement is uniquely defined
by the following loop, which should always be used as a source of
symmetry information in preference to the above space-group names.
They are only intended as comments.
;

loop_
_space_group_symop_operation_xyz
'x, y, z'
'-x, -y, -z'

loop_
_atom_site_label
_atom_site_type_symbol
_atom_site_fract_x
_atom_site_fract_y
_atom_site_fract_z
_atom_site_U_iso_or_equiv
_atom_site_adp_type
_atom_site_occupancy
_atom_site_site_symmetry_order
_atom_site_calc_flag
_atom_site_refinement_flags_posn
_atom_site_refinement_flags_adp
_atom_site_refinement_flags_occupancy
_atom_site_disorder_assembly
_atom_site_disorder_group
Bi1 Bi 0.06489(4) 0.60078(4) 0.83682(2) 0.02084(10) Uani 1 1 d . . . . .
Bi2 Bi 0.57916(4) 1.12373(4) 0.58525(2) 0.02139(10) Uani 1 1 d D . . . .
C11 C 0.2447(10) 0.7461(9) 0.7877(3) 0.0183(18) Uani 1 1 d . . . . .
C12 C 0.3565(9) 0.8005(8) 0.7606(3) 0.0138(17) Uani 1 1 d . . . . .
C13 C 0.5232(10) 0.7476(9) 0.7610(3) 0.0164(18) Uani 1 1 d . . . . .
H13 H 0.5851 0.6736 0.7809 0.020 Uiso 1 1 calc R U . . .
C14 C 0.5922(10) 0.8159(9) 0.7285(3) 0.0155(17) Uani 1 1 d . . . . .
H14 H 0.7061 0.7931 0.7241 0.019 Uiso 1 1 calc R U . . .
C15 C 0.4783(9) 0.9179(8) 0.7040(3) 0.0132(17) Uani 1 1 d . . . . .
C16 C 0.5076(10) 0.9999(8) 0.6644(3) 0.0159(18) Uani 1 1 d . . . . .
O11 O 0.0947(7) 0.8076(6) 0.7857(2) 0.0242(14) Uani 1 1 d . . . . .
O12 O 0.3100(7) 0.6323(6) 0.81106(19) 0.0185(13) Uani 1 1 d . . . . .
O13 O 0.3892(7) 1.0785(6) 0.64272(19) 0.0220(13) Uani 1 1 d . . . . .
O14 O 0.6537(6) 0.9839(6) 0.65341(18) 0.0170(12) Uani 1 1 d . . . . .
S1 S 0.2833(2) 0.9370(2) 0.72144(7) 0.0160(4) Uani 1 1 d . . . . .
C21 C 0.2029(10) 0.2942(9) 0.8551(3) 0.0161(18) Uani 1 1 d . . . . .
C22 C 0.3022(9) 0.1374(9) 0.8606(3) 0.0160(18) Uani 1 1 d . . . . .
C23 C 0.2542(10) 0.0226(9) 0.8690(3) 0.0159(17) Uani 1 1 d . . . . .
H23 H 0.1436 0.0301 0.8720 0.019 Uiso 1 1 calc R U . . .
C24 C 0.3867(10) -0.1088(9) 0.8728(3) 0.023(2) Uani 1 1 d . . . . .
H24 H 0.3754 -0.1997 0.8793 0.028 Uiso 1 1 calc R U . . .
C25 C 0.5324(10) -0.0923(9) 0.8661(3) 0.024(2) Uani 1 1 d D . . . .
O21 O 0.2794(6) 0.3831(6) 0.85455(19) 0.0186(13) Uani 1 1 d . . . . .
O22 O 0.0513(7) 0.3348(6) 0.85077(19) 0.0226(14) Uani 1 1 d . . . . .
C26 C 0.7007(13) -0.2031(12) 0.8598(5) 0.018(3) Uani 0.685(14) 1 d D U P A 1
O23 O 0.8191(14) -0.1589(15) 0.8541(4) 0.018(3) Uani 0.685(14) 1 d D U P A 1
O24 O 0.7193(10) -0.3360(9) 0.8616(3) 0.024(2) Uani 0.685(14) 1 d D U P A 1
C26B C 0.692(2) -0.202(2) 0.8797(11) 0.019(4) Uani 0.315(14) 1 d D U P A 2
O23B O 0.817(3) -0.175(3) 0.8667(11) 0.017(4) Uani 0.315(14) 1 d D U P A 2
O24B O 0.699(2) -0.3207(18) 0.8987(6) 0.020(4) Uani 0.315(14) 1 d D U P A 2
S2 S 0.1914(3) 0.8359(2) 0.97886(7) 0.0200(5) Uani 1 1 d . . . . .
C31 C 0.0909(11) 0.6565(10) 0.9284(3) 0.023(2) Uani 1 1 d . . . . .
C32 C 0.1008(10) 0.7100(9) 0.9727(3) 0.0194(19) Uani 1 1 d . . . . .
C33 C 0.0419(12) 0.6756(9) 1.0125(3) 0.027(2) Uani 1 1 d . . . . .
H33 H -0.0117 0.6075 1.0156 0.032 Uiso 1 1 calc R U . . .
C34 C 0.0680(12) 0.7500(10) 1.0478(3) 0.027(2) Uani 1 1 d . . . . .
H34 H 0.0351 0.7382 1.0776 0.033 Uiso 1 1 calc R U . . .
C35 C 0.1480(10) 0.8435(9) 1.0344(3) 0.0192(19) Uani 1 1 d . . . . .
C36 C 0.1862(10) 0.9462(9) 1.0612(3) 0.0192(19) Uani 1 1 d . . . . .
O31 O 0.1619(8) 0.6987(8) 0.8966(2) 0.0349(17) Uani 1 1 d . . . . .
O32 O 0.0118(7) 0.5749(6) 0.92330(19) 0.0209(13) Uani 1 1 d . . . . .
O33 O 0.2618(8) 1.0211(7) 1.0460(2) 0.0303(15) Uani 1 1 d . . . . .
O34 O 0.1327(7) 0.9513(7) 1.10262(19) 0.0218(14) Uani 1 1 d . . . . .
H34A H 0.153(11) 1.012(11) 1.1151(18) 0.033 Uiso 1 1 calc R U . . .
S3 S 0.5104(2) 0.0854(2) 0.85635(8) 0.0214(5) Uani 1 1 d . . . . .
C41 C 0.7415(11) 0.8265(10) 0.5623(3) 0.023(2) Uani 1 1 d . . . . .
C42 C 0.8464(11) 0.6721(10) 0.5587(3) 0.024(2) Uani 1 1 d . . . . .
C43 C 0.7994(12) 0.5561(10) 0.5536(3) 0.027(2) Uani 1 1 d . . . . .
H43 H 0.6893 0.5633 0.5515 0.032 Uiso 1 1 calc R U . . .
C44 C 0.9341(12) 0.4236(10) 0.5516(3) 0.029(2) Uani 1 1 d . . . . .
H44 H 0.9239 0.3321 0.5478 0.035 Uiso 1 1 calc R U . . .
C45 C 1.0809(12) 0.4413(10) 0.5558(3) 0.028(2) Uani 1 1 d . . . . .
C46 C 1.2483(13) 0.3327(11) 0.5563(3) 0.038(3) Uani 1 1 d . . . . .
O41 O 0.8144(7) 0.9174(6) 0.56566(19) 0.0237(14) Uani 1 1 d . . . . .
O42 O 0.5892(7) 0.8661(7) 0.5631(2) 0.0305(15) Uani 1 1 d . . . . .
O43 O 1.3617(10) 0.3783(8) 0.5642(3) 0.056(2) Uani 1 1 d . . . . .
O44 O 1.2682(10) 0.2017(8) 0.5503(2) 0.046(2) Uani 1 1 d . . . . .
S4 S 0.7845(3) 1.4340(2) 0.70003(7) 0.0196(5) Uani 1 1 d . . . . .
C51 C 0.7500(11) 1.2611(9) 0.6334(3) 0.021(2) Uani 1 1 d . . . . .
C52 C 0.8592(10) 1.3081(9) 0.6588(3) 0.0181(18) Uani 1 1 d . . . . .
C53 C 1.0251(11) 1.2582(9) 0.6564(3) 0.0205(19) Uani 1 1 d . . . . .
H53 H 1.0882 1.1902 0.6353 0.025 Uiso 1 1 calc R U . . .
C54 C 1.0936(11) 1.3175(9) 0.6884(3) 0.022(2) Uani 1 1 d . . . . .
H54 H 1.2075 1.2923 0.6915 0.027 Uiso 1 1 calc R U . . .
C55 C 0.9795(10) 1.4147(9) 0.7144(3) 0.0188(18) Uani 1 1 d . . . . .
C56 C 1.0029(11) 1.4915(9) 0.7530(3) 0.0214(19) Uani 1 1 d . . . . .
O51 O 0.6002(7) 1.3067(7) 0.6411(2) 0.0255(14) Uani 1 1 d . . . . .
O52 O 0.8156(8) 1.1689(7) 0.6032(2) 0.0321(16) Uani 1 1 d . . . . .
O53 O 0.8802(7) 1.5727(7) 0.7738(2) 0.0292(15) Uani 1 1 d . . . . .
O54 O 1.1477(7) 1.4717(6) 0.7639(2) 0.0241(14) Uani 1 1 d . . . . .
S5 S 1.0525(3) 0.6220(3) 0.56116(8) 0.0284(5) Uani 1 1 d . . . . .
O91A O 0.6181(13) 1.1822(11) 0.5032(3) 0.034(3) Uani 0.680(17) 1 d D U P B 1
O91B O 0.748(3) 1.166(2) 0.5178(5) 0.034(6) Uani 0.320(17) 1 d D U P B 2
O101 O 1.1128(10) 0.0244(9) 0.5424(3) 0.072(3) Uani 1 1 d . . . . .
N6A N -0.377(3) 0.3541(19) 0.8034(5) 0.032(3) Uani 0.566(13) 1 d . U P C 1
H6A H -0.4202 0.4291 0.8206 0.038 Uiso 0.566(13) 1 calc R U P C 1
C61A C -0.461(3) 0.329(2) 0.7757(7) 0.027(3) Uani 0.566(13) 1 d . U P C 1
H61A H -0.5689 0.3952 0.7722 0.032 Uiso 0.566(13) 1 calc R U P C 1
C62A C -0.404(3) 0.208(2) 0.7493(7) 0.026(3) Uani 0.566(13) 1 d . U P C 1
H62A H -0.4722 0.1888 0.7286 0.032 Uiso 0.566(13) 1 calc R U P C 1
C63A C -0.240(3) 0.112(2) 0.7545(7) 0.028(3) Uani 0.566(13) 1 d . U P C 1
H63A H -0.1972 0.0282 0.7370 0.034 Uiso 0.566(13) 1 calc R U P C 1
C64A C -0.145(2) 0.139(2) 0.7833(7) 0.026(3) Uani 0.566(13) 1 d . U P C 1
H64A H -0.0368 0.0734 0.7863 0.032 Uiso 0.566(13) 1 calc R U P C 1
C65A C -0.200(3) 0.258(2) 0.8085(7) 0.028(3) Uani 0.566(13) 1 d . U P C 1
H65A H -0.1310 0.2801 0.8283 0.033 Uiso 0.566(13) 1 calc R U P C 1
N6B N -0.286(3) 0.336(2) 0.8102(6) 0.029(3) Uani 0.434(13) 1 d . U P C 2
H6B H -0.2669 0.3971 0.8279 0.035 Uiso 0.434(13) 1 calc R U P C 2
C61B C -0.439(3) 0.375(3) 0.7937(10) 0.028(4) Uani 0.434(13) 1 d . U P C 2
H61B H -0.5226 0.4628 0.8024 0.034 Uiso 0.434(13) 1 calc R U P C 2
C62B C -0.468(4) 0.292(3) 0.7661(9) 0.028(3) Uani 0.434(13) 1 d . U P C 2
H62B H -0.5745 0.3170 0.7551 0.033 Uiso 0.434(13) 1 calc R U P C 2
C63B C -0.344(4) 0.163(3) 0.7520(8) 0.024(3) Uani 0.434(13) 1 d . U P C 2
H63B H -0.3629 0.1064 0.7295 0.029 Uiso 0.434(13) 1 calc R U P C 2
C64B C -0.200(3) 0.123(3) 0.7712(9) 0.024(3) Uani 0.434(13) 1 d . U P C 2
H64B H -0.1192 0.0318 0.7646 0.029 Uiso 0.434(13) 1 calc R U P C 2
C65B C -0.166(4) 0.214(3) 0.8012(10) 0.029(3) Uani 0.434(13) 1 d . U P C 2
H65B H -0.0622 0.1884 0.8142 0.034 Uiso 0.434(13) 1 calc R U P C 2
C71 C 0.9494(11) 1.1650(11) 0.3521(3) 0.033(2) Uani 1 1 d . . . . .
H71 H 1.0581 1.0978 0.3507 0.040 Uiso 1 1 calc R U . . .
C72 C 0.9034(14) 1.2813(13) 0.3254(4) 0.042(3) Uani 1 1 d . . . . .
H72 H 0.9804 1.2971 0.3049 0.051 Uiso 1 1 calc R U . . .
C73 C 0.7485(15) 1.3777(12) 0.3268(4) 0.045(3) Uani 1 1 d . . . . .
H73 H 0.7171 1.4595 0.3071 0.054 Uiso 1 1 calc R U . . .
C74 C 0.6411(13) 1.3575(12) 0.3558(4) 0.039(3) Uani 1 1 d . . . . .
H74 H 0.5338 1.4275 0.3571 0.047 Uiso 1 1 calc R U . . .
C75 C 0.6791(13) 1.2416(12) 0.3833(3) 0.036(3) Uani 1 1 d . . . . .
H75 H 0.6001 1.2265 0.4033 0.044 Uiso 1 1 calc R U . . .
N7 N 0.8394(13) 1.1437(9) 0.3814(3) 0.041(2) Uani 1 1 d . . . . .
H7 H 0.8692 1.0675 0.3995 0.050 Uiso 1 1 calc R U . . .
C81 C 0.4407(17) 0.3743(16) 0.9505(3) 0.043(5) Uani 0.5 1 d G U P D -1
H81 H 0.4568 0.3638 0.9194 0.052 Uiso 0.5 1 calc R U P D -1
C82 C 0.3653(17) 0.2923(13) 0.9747(5) 0.047(4) Uani 0.5 1 d G U P D -1
H82 H 0.3299 0.2257 0.9601 0.057 Uiso 0.5 1 calc R U P D -1
N83 N 0.3418(16) 0.3077(14) 1.0202(5) 0.054(4) Uani 0.5 1 d G U P D -1
H83 H 0.2941 0.2557 1.0356 0.065 Uiso 0.5 1 calc R U P D -1
C84 C 0.3937(17) 0.4051(15) 1.0416(3) 0.039(4) Uani 0.5 1 d G U P D -1
H84 H 0.3776 0.4156 1.0727 0.047 Uiso 0.5 1 calc R U P D -1
C85 C 0.4691(19) 0.4872(16) 1.0174(4) 0.028(4) Uani 0.5 1 d G U P D -1
H85 H 0.5046 0.5538 1.0320 0.033 Uiso 0.5 1 calc R U P D -1
C86 C 0.4926(19) 0.4718(17) 0.9719(4) 0.036(4) Uani 0.5 1 d G U P D -1
H86 H 0.5441 0.5278 0.9553 0.043 Uiso 0.5 1 calc R U P D -1
N91 N 0.602(7) 0.637(5) 1.060(2) 0.103(7) Uani 0.207(3) 1 d G U P E -2
H91 H 0.6053 0.5511 1.0701 0.124 Uiso 0.207(3) 1 calc R U P E -2
C92 C 0.733(6) 0.681(6) 1.066(2) 0.106(7) Uani 0.207(3) 1 d G U P E -2
H92 H 0.8260 0.6188 1.0808 0.127 Uiso 0.207(3) 1 calc R U P E -2
C93 C 0.727(6) 0.817(6) 1.050(2) 0.105(7) Uani 0.207(3) 1 d G U P E -2
H93 H 0.8167 0.8474 1.0544 0.126 Uiso 0.207(3) 1 calc R U P E -2
C94 C 0.591(7) 0.909(5) 1.029(2) 0.101(7) Uani 0.207(3) 1 d G U P E -2
H94 H 0.5869 1.0014 1.0180 0.121 Uiso 0.207(3) 1 calc R U P E -2
C95 C 0.460(6) 0.864(6) 1.023(2) 0.107(7) Uani 0.207(3) 1 d G U P E -2
H95 H 0.3665 0.9269 1.0080 0.128 Uiso 0.207(3) 1 calc R U P E -2
C96 C 0.465(6) 0.729(6) 1.038(2) 0.106(7) Uani 0.207(3) 1 d G U P E -2
H96 H 0.3758 0.6983 1.0344 0.128 Uiso 0.207(3) 1 calc R U P E -2
N101 N 0.599(5) 0.654(4) 1.0556(14) 0.101(7) Uani 0.293(3) 1 d G U P F -3
H101 H 0.5832 0.5989 1.0774 0.121 Uiso 0.293(3) 1 calc R U P F -3
C102 C 0.570(5) 0.800(5) 1.0627(13) 0.106(7) Uani 0.293(3) 1 d G U P F -3
H102 H 0.5322 0.8399 1.0910 0.127 Uiso 0.293(3) 1 calc R U P F -3
C103 C 0.595(5) 0.888(3) 1.0283(16) 0.099(7) Uani 0.293(3) 1 d G U P F -3
H103 H 0.5747 0.9876 1.0331 0.119 Uiso 0.293(3) 1 calc R U P F -3
C104 C 0.650(5) 0.830(5) 0.9869(14) 0.107(7) Uani 0.293(3) 1 d G U P F -3
H104 H 0.6670 0.8899 0.9634 0.129 Uiso 0.293(3) 1 calc R U P F -3
C105 C 0.679(6) 0.684(5) 0.9799(13) 0.112(8) Uani 0.293(3) 1 d G U P F -3
H105 H 0.7168 0.6445 0.9516 0.135 Uiso 0.293(3) 1 calc R U P F -3
C106 C 0.654(5) 0.596(3) 1.0142(16) 0.109(7) Uani 0.293(3) 1 d G U P F -3
H106 H 0.6742 0.4968 1.0094 0.131 Uiso 0.293(3) 1 calc R U P F -3
O201 O -0.455(3) 0.508(2) 0.8749(8) 0.042(9) Uani 0.32(2) 1 d . . P . .
O202 O 0.5524(19) 1.435(2) 0.4816(5) 0.082(8) Uani 0.58(3) 1 d . . P . .

loop_
_atom_site_aniso_label
_atom_site_aniso_U_11
_atom_site_aniso_U_22
_atom_site_aniso_U_33
_atom_site_aniso_U_23
_atom_site_aniso_U_13
_atom_site_aniso_U_12
Bi1 0.0275(2) 0.01992(19) 0.01958(19) 0.00893(14) -0.00955(14) -0.01388(15)
Bi2 0.0358(2) 0.01730(18) 0.01266(17) 0.00105(13) 0.00024(14) -0.01162(15)
C11 0.020(5) 0.014(4) 0.022(5) -0.009(4) 0.008(4) -0.007(4)
C12 0.011(4) 0.015(4) 0.015(4) 0.001(3) -0.002(3) -0.005(3)
C13 0.018(4) 0.013(4) 0.019(4) 0.004(3) -0.003(3) -0.007(3)
C14 0.011(4) 0.018(4) 0.017(4) -0.001(3) 0.000(3) -0.005(3)
C15 0.011(4) 0.015(4) 0.014(4) -0.001(3) 0.004(3) -0.005(3)
C16 0.016(4) 0.013(4) 0.019(4) -0.007(3) 0.005(4) -0.005(3)
O11 0.010(3) 0.020(3) 0.039(4) 0.006(3) 0.002(3) -0.002(3)
O12 0.019(3) 0.013(3) 0.023(3) 0.003(2) 0.004(2) -0.006(2)
O13 0.011(3) 0.025(3) 0.024(3) 0.004(3) -0.002(3) 0.001(3)
O14 0.013(3) 0.023(3) 0.015(3) 0.004(2) -0.001(2) -0.007(2)
S1 0.0111(10) 0.0175(11) 0.0174(11) 0.0033(8) 0.0009(8) -0.0033(8)
C21 0.014(4) 0.020(4) 0.014(4) 0.006(3) -0.006(3) -0.006(4)
C22 0.012(4) 0.021(5) 0.014(4) 0.001(3) -0.004(3) -0.005(4)
C23 0.008(4) 0.021(4) 0.018(4) 0.003(3) -0.003(3) -0.004(3)
C24 0.012(4) 0.017(4) 0.041(6) -0.003(4) -0.003(4) -0.005(4)
C25 0.015(5) 0.012(4) 0.040(6) 0.006(4) -0.008(4) 0.002(4)
O21 0.011(3) 0.014(3) 0.030(3) 0.006(2) -0.002(2) -0.004(2)
O22 0.020(3) 0.025(3) 0.022(3) 0.000(3) -0.006(3) -0.006(3)
C26 0.013(4) 0.021(5) 0.015(6) 0.005(5) -0.002(4) -0.003(4)
O23 0.017(4) 0.017(4) 0.020(7) 0.002(4) -0.002(4) -0.006(3)
O24 0.018(4) 0.027(5) 0.026(5) 0.003(4) 0.001(4) -0.006(4)
C26B 0.015(5) 0.020(6) 0.020(8) 0.006(6) -0.005(6) -0.005(5)
O23B 0.016(5) 0.016(6) 0.018(9) 0.004(6) -0.003(6) -0.006(5)
O24B 0.017(8) 0.014(8) 0.026(9) 0.008(7) -0.005(7) -0.004(6)
S2 0.0169(11) 0.0281(12) 0.0157(11) 0.0034(9) -0.0026(8) -0.0092(9)
C31 0.020(5) 0.025(5) 0.021(5) 0.005(4) -0.001(4) -0.005(4)
C32 0.009(4) 0.018(4) 0.027(5) 0.003(4) -0.005(4) 0.000(3)
C33 0.044(6) 0.017(5) 0.020(5) -0.001(4) 0.009(4) -0.013(4)
C34 0.044(6) 0.022(5) 0.017(5) -0.004(4) 0.009(4) -0.015(4)
C35 0.021(5) 0.017(4) 0.013(4) 0.001(3) 0.003(3) 0.001(4)
C36 0.016(4) 0.019(5) 0.019(5) 0.003(4) -0.005(4) -0.002(4)
O31 0.040(4) 0.063(5) 0.020(3) 0.000(3) 0.001(3) -0.041(4)
O32 0.024(3) 0.018(3) 0.019(3) 0.004(2) -0.001(3) -0.006(3)
O33 0.027(4) 0.044(4) 0.026(4) 0.001(3) 0.003(3) -0.020(3)
O34 0.021(3) 0.024(3) 0.021(3) -0.005(3) 0.002(3) -0.009(3)
S3 0.0103(10) 0.0193(11) 0.0343(13) 0.0050(9) -0.0047(9) -0.0050(9)
C41 0.019(5) 0.024(5) 0.019(5) -0.003(4) 0.003(4) -0.001(4)
C42 0.031(5) 0.025(5) 0.010(4) -0.001(4) 0.000(4) -0.004(4)
C43 0.031(5) 0.030(5) 0.017(5) 0.003(4) 0.002(4) -0.009(4)
C44 0.042(6) 0.016(5) 0.016(5) 0.004(4) 0.006(4) 0.005(4)
C45 0.033(6) 0.022(5) 0.021(5) -0.007(4) 0.007(4) 0.000(4)
C46 0.041(7) 0.028(6) 0.025(5) 0.005(4) -0.016(5) 0.012(5)
O41 0.019(3) 0.023(3) 0.025(3) -0.011(3) 0.006(3) -0.002(3)
O42 0.017(3) 0.025(4) 0.046(4) -0.006(3) 0.006(3) -0.003(3)
O43 0.037(5) 0.041(5) 0.078(6) -0.007(4) -0.028(4) 0.004(4)
O44 0.060(5) 0.026(4) 0.035(4) 0.004(3) -0.003(4) 0.005(4)
S4 0.0183(11) 0.0185(11) 0.0168(11) -0.0036(9) -0.0009(9) 0.0002(9)
C51 0.025(5) 0.012(4) 0.026(5) 0.006(4) 0.003(4) -0.007(4)
C52 0.022(5) 0.022(5) 0.017(4) -0.002(4) 0.003(4) -0.016(4)
C53 0.029(5) 0.016(4) 0.017(4) -0.005(3) 0.005(4) -0.008(4)
C54 0.023(5) 0.018(5) 0.025(5) -0.002(4) 0.004(4) -0.005(4)
C55 0.018(4) 0.018(4) 0.022(5) 0.006(4) -0.001(4) -0.008(4)
C56 0.022(5) 0.020(5) 0.018(5) 0.011(4) -0.006(4) -0.003(4)
O51 0.018(3) 0.028(4) 0.026(3) -0.005(3) -0.003(3) -0.003(3)
O52 0.026(4) 0.034(4) 0.042(4) -0.020(3) 0.018(3) -0.019(3)
O53 0.016(3) 0.034(4) 0.026(3) -0.009(3) -0.009(3) 0.007(3)
O54 0.019(3) 0.026(3) 0.025(3) 0.000(3) -0.004(3) -0.005(3)
S5 0.0238(13) 0.0256(13) 0.0278(13) -0.0108(10) -0.0085(10) 0.0028(10)
O91A 0.030(6) 0.048(6) 0.023(5) 0.001(5) 0.006(4) -0.011(5)
O91B 0.046(13) 0.041(11) 0.018(10) -0.005(8) 0.012(9) -0.020(10)
O101 0.051(5) 0.060(6) 0.090(7) 0.037(5) 0.029(5) -0.009(4)
N6A 0.034(6) 0.030(5) 0.021(5) 0.003(4) -0.002(5) 0.002(6)
C61A 0.031(6) 0.024(6) 0.019(5) 0.004(5) -0.001(5) -0.002(5)
C62A 0.030(6) 0.021(6) 0.024(5) 0.004(5) -0.001(5) -0.006(5)
C63A 0.032(7) 0.019(5) 0.028(6) 0.007(5) 0.004(5) -0.004(5)
C64A 0.029(6) 0.019(5) 0.025(6) 0.010(5) 0.000(5) -0.001(5)
C65A 0.031(6) 0.022(6) 0.020(5) 0.006(5) -0.004(5) 0.002(5)
N6B 0.030(6) 0.030(6) 0.019(5) 0.003(5) -0.001(5) 0.000(6)
C61B 0.027(7) 0.028(6) 0.022(6) 0.007(5) -0.002(6) 0.000(6)
C62B 0.029(6) 0.025(6) 0.023(6) 0.007(5) -0.003(5) -0.004(6)
C63B 0.028(6) 0.019(6) 0.022(5) 0.005(5) -0.005(5) -0.006(5)
C64B 0.029(6) 0.019(5) 0.021(6) 0.005(5) -0.005(5) -0.003(5)
C65B 0.030(6) 0.027(6) 0.021(6) 0.005(5) -0.003(5) 0.000(6)
C71 0.018(5) 0.039(6) 0.035(6) -0.026(5) -0.001(4) 0.000(4)
C72 0.053(8) 0.053(7) 0.038(6) 0.003(6) -0.006(5) -0.039(6)
C73 0.063(8) 0.029(6) 0.044(7) 0.005(5) -0.022(6) -0.015(6)
C74 0.029(6) 0.032(6) 0.050(7) -0.022(5) -0.007(5) 0.002(5)
C75 0.038(6) 0.048(7) 0.036(6) -0.026(5) 0.024(5) -0.030(6)
N7 0.088(8) 0.021(4) 0.020(4) 0.008(3) -0.020(5) -0.023(5)
C81 0.023(8) 0.045(9) 0.038(8) 0.007(7) -0.002(7) 0.018(7)
C82 0.025(8) 0.043(8) 0.057(8) -0.005(7) -0.009(7) 0.009(7)
N83 0.033(7) 0.047(8) 0.065(8) 0.000(7) -0.005(7) 0.007(6)
C84 0.025(7) 0.039(8) 0.040(8) -0.005(7) -0.005(6) 0.005(6)
C85 0.016(8) 0.033(8) 0.024(8) -0.004(7) -0.008(6) 0.003(6)
C86 0.022(8) 0.040(9) 0.029(8) 0.005(7) -0.007(7) 0.009(7)
N91 0.097(15) 0.081(13) 0.133(17) 0.030(13) -0.032(14) -0.034(12)
C92 0.099(15) 0.084(14) 0.135(17) 0.031(13) -0.030(14) -0.031(13)
C93 0.097(15) 0.084(14) 0.135(17) 0.033(13) -0.029(14) -0.034(13)
C94 0.093(15) 0.081(14) 0.132(17) 0.035(13) -0.030(14) -0.036(12)
C95 0.099(15) 0.085(14) 0.136(17) 0.033(13) -0.029(14) -0.031(12)
C96 0.100(15) 0.084(14) 0.136(17) 0.030(13) -0.030(14) -0.033(12)
N101 0.096(15) 0.079(13) 0.132(17) 0.029(13) -0.032(14) -0.035(12)
C102 0.097(15) 0.084(13) 0.135(17) 0.031(12) -0.031(13) -0.032(12)
C103 0.091(15) 0.080(14) 0.131(17) 0.035(13) -0.030(14) -0.036(12)
C104 0.099(15) 0.084(14) 0.138(17) 0.034(13) -0.030(14) -0.031(13)
C105 0.104(16) 0.086(15) 0.142(18) 0.035(14) -0.027(15) -0.030(14)
C106 0.102(15) 0.085(14) 0.139(17) 0.031(13) -0.029(14) -0.031(13)
O201 0.046(16) 0.034(14) 0.049(16) 0.004(11) -0.009(12) -0.020(12)
O202 0.060(12) 0.140(19) 0.072(13) -0.021(11) 0.021(9) -0.066(12)

loop_
_atom_type_symbol
_atom_type_description
_atom_type_scat_dispersion_real
_atom_type_scat_dispersion_imag
_atom_type_scat_source
C C 0.0033 0.0016 'International Tables Vol C Tables 4.2.6.8 and 6.1.1.4'
H H 0.0000 0.0000 'International Tables Vol C Tables 4.2.6.8 and 6.1.1.4'
Bi Bi -4.1077 10.2566 'International Tables Vol C Tables 4.2.6.8 and 6.1.1.4'
N N 0.0061 0.0033 'International Tables Vol C Tables 4.2.6.8 and 6.1.1.4'
O O 0.0106 0.0060 'International Tables Vol C Tables 4.2.6.8 and 6.1.1.4'
S S 0.1246 0.1234 'International Tables Vol C Tables 4.2.6.8 and 6.1.1.4'

loop_
_geom_angle_atom_site_label_1
_geom_angle_atom_site_label_2
_geom_angle_atom_site_label_3
_geom_angle
_geom_angle_site_symmetry_1
_geom_angle_site_symmetry_3
O21 Bi1 O12 73.52(19) . .
O21 Bi1 O31 84.6(2) . .
O12 Bi1 O31 72.7(2) . .
O21 Bi1 O54 75.43(19) . 1_445
O12 Bi1 O54 72.80(19) . 1_445
O31 Bi1 O54 143.8(2) . 1_445
O21 Bi1 O11 124.79(18) . .
O12 Bi1 O11 52.28(18) . .
O31 Bi1 O11 88.5(2) . .
O54 Bi1 O11 79.06(19) 1_445 .
O21 Bi1 O23 155.4(3) . 1_465
O12 Bi1 O23 115.5(3) . 1_465
O31 Bi1 O23 77.2(3) . 1_465
O54 Bi1 O23 128.6(3) 1_445 1_465
O11 Bi1 O23 71.6(3) . 1_465
O21 Bi1 O53 113.41(19) . 1_445
O12 Bi1 O53 114.7(2) . 1_445
O31 Bi1 O53 161.6(2) . 1_445
O54 Bi1 O53 50.69(18) 1_445 1_445
O11 Bi1 O53 84.2(2) . 1_445
O23 Bi1 O53 84.5(3) 1_465 1_445
O21 Bi1 O23B 146.8(6) . 1_465
O12 Bi1 O23B 120.1(4) . 1_465
O31 Bi1 O23B 72.8(7) . 1_465
O54 Bi1 O23B 136.0(7) 1_445 1_465
O11 Bi1 O23B 79.5(5) . 1_465
O53 Bi1 O23B 89.3(7) 1_445 1_465
O21 Bi1 O32 78.61(19) . .
O12 Bi1 O32 119.23(19) . .
O31 Bi1 O32 51.53(19) . .
O54 Bi1 O32 146.48(18) 1_445 .
O11 Bi1 O32 133.92(19) . .
O23 Bi1 O32 77.2(3) 1_465 .
O53 Bi1 O32 125.8(2) 1_445 .
O23B Bi1 O32 68.3(6) 1_465 .
O21 Bi1 O22 51.97(18) . .
O12 Bi1 O22 121.21(18) . .
O31 Bi1 O22 116.4(2) . .
O54 Bi1 O22 73.70(19) 1_445 .
O11 Bi1 O22 152.38(19) . .
O23 Bi1 O22 123.2(3) 1_465 .
O53 Bi1 O22 75.19(19) 1_445 .
O23B Bi1 O22 117.7(4) 1_465 .
O32 Bi1 O22 73.68(18) . .
O21 Bi1 C11 99.2(2) . .
O12 Bi1 C11 26.3(2) . .
O31 Bi1 C11 80.4(2) . .
O54 Bi1 C11 73.6(2) 1_445 .
O11 Bi1 C11 26.0(2) . .
O23 Bi1 C11 93.9(3) 1_465 .
O53 Bi1 C11 99.5(2) 1_445 .
O23B Bi1 C11 100.5(5) 1_465 .
O32 Bi1 C11 131.9(2) . .
O22 Bi1 C11 141.0(2) . .
O52 Bi2 O41 71.1(2) . .
O52 Bi2 O14 78.5(2) . .
O41 Bi2 O14 75.16(19) . .
O52 Bi2 O13 122.8(2) . .
O41 Bi2 O13 115.9(2) . .
O14 Bi2 O13 53.34(18) . .
O52 Bi2 O91A 91.2(3) . .
O41 Bi2 O91A 79.4(3) . .
O14 Bi2 O91A 154.4(3) . .
O13 Bi2 O91A 145.3(3) . .
O52 Bi2 O51 52.8(2) . .
O41 Bi2 O51 120.3(2) . .
O14 Bi2 O51 75.53(19) . .
O13 Bi2 O51 83.8(2) . .
O91A Bi2 O51 116.5(3) . .
O52 Bi2 O91B 65.3(5) . .
O41 Bi2 O91B 65.3(5) . .
O14 Bi2 O91B 132.8(6) . .
O13 Bi2 O91B 171.9(5) . .
O51 Bi2 O91B 102.6(5) . .
O52 Bi2 O42 122.2(2) . .
O41 Bi2 O42 52.2(2) . .
O14 Bi2 O42 77.4(2) . .
O13 Bi2 O42 79.2(2) . .
O91A Bi2 O42 88.9(3) . .
O51 Bi2 O42 152.9(2) . .
O91B Bi2 O42 96.6(5) . .
O52 Bi2 O43 105.9(2) . 1_465
O41 Bi2 O43 149.9(3) . 1_465
O14 Bi2 O43 134.5(2) . 1_465
O13 Bi2 O43 91.3(2) . 1_465
O91A Bi2 O43 70.7(3) . 1_465
O51 Bi2 O43 72.7(2) . 1_465
O91B Bi2 O43 85.9(5) . 1_465
O42 Bi2 O43 128.2(2) . 1_465
O52 Bi2 C16 101.9(2) . .
O41 Bi2 C16 95.2(2) . .
O14 Bi2 C16 26.9(2) . .
O13 Bi2 C16 26.5(2) . .
O91A Bi2 C16 163.5(3) . .
O51 Bi2 C16 79.7(2) . .
O91B Bi2 C16 158.9(6) . .
O42 Bi2 C16 75.7(2) . .
O43 Bi2 C16 114.4(3) 1_465 .
O52 Bi2 C51 26.7(2) . .
O41 Bi2 C51 95.5(2) . .
O14 Bi2 C51 74.0(2) . .
O13 Bi2 C51 102.8(2) . .
O91A Bi2 C51 106.5(3) . .
O51 Bi2 C51 26.1(2) . .
O91B Bi2 C51 84.9(5) . .
O42 Bi2 C51 141.6(2) . .
O43 Bi2 C51 90.2(2) 1_465 .
C16 Bi2 C51 89.4(2) . .
O52 Bi2 C41 96.4(2) . .
O41 Bi2 C41 26.4(2) . .
O14 Bi2 C41 72.5(2) . .
O13 Bi2 C41 96.3(2) . .
O91A Bi2 C41 85.7(3) . .
O51 Bi2 C41 139.5(2) . .
O91B Bi2 C41 82.1(5) . .
O42 Bi2 C41 25.9(2) . .
O43 Bi2 C41 147.4(3) 1_465 .
C16 Bi2 C41 82.9(2) . .
C51 Bi2 C41 118.6(3) . .
O11 C11 O12 122.6(8) . .
O11 C11 C12 120.7(8) . .
O12 C11 C12 116.7(7) . .
O11 C11 Bi1 66.2(4) . .
O12 C11 Bi1 56.5(4) . .
C12 C11 Bi1 171.6(6) . .
C13 C12 C11 126.7(7) . .
C13 C12 S1 112.1(6) . .
C11 C12 S1 121.1(6) . .
C12 C13 C14 112.0(7) . .
C12 C13 H13 124.0 . .
C14 C13 H13 124.0 . .
C15 C14 C13 112.8(7) . .
C15 C14 H14 123.6 . .
C13 C14 H14 123.6 . .
C14 C15 C16 127.1(7) . .
C14 C15 S1 112.1(6) . .
C16 C15 S1 120.7(6) . .
O13 C16 O14 122.6(7) . .
O13 C16 C15 119.2(7) . .
O14 C16 C15 118.1(7) . .
O13 C16 Bi2 63.3(4) . .
O14 C16 Bi2 59.5(4) . .
C15 C16 Bi2 173.5(5) . .
C11 O11 Bi1 87.8(5) . .
C11 O12 Bi1 97.2(5) . .
C16 O13 Bi2 90.2(5) . .
C16 O14 Bi2 93.6(5) . .
C12 S1 C15 90.9(4) . .
O22 C21 O21 122.7(7) . .
O22 C21 C22 120.4(7) . .
O21 C21 C22 116.8(7) . .
C23 C22 C21 129.8(7) . .
C23 C22 S3 111.8(6) . .
C21 C22 S3 118.4(6) . .
C22 C23 C24 112.3(7) . .
C22 C23 H23 123.8 . .
C24 C23 H23 123.8 . .
C25 C24 C23 112.9(8) . .
C25 C24 H24 123.6 . .
C23 C24 H24 123.6 . .
C24 C25 C26B 124.3(11) . .
C24 C25 C26 130.7(9) . .
C24 C25 S3 111.8(6) . .
C26B C25 S3 121.1(10) . .
C26 C25 S3 116.8(7) . .
C21 O21 Bi1 99.8(5) . .
C21 O22 Bi1 85.2(5) . .
O24 C26 O23 122.6(10) . .
O24 C26 C25 118.9(10) . .
O23 C26 C25 118.4(11) . .
C26 O23 Bi1 102.7(9) . 1_645
O24B C26B O23B 123.0(16) . .
O24B C26B C25 121.1(16) . .
O23B C26B C25 115.5(19) . .
C26B O23B Bi1 116(2) . 1_645
C35 S2 C32 91.6(4) . .
O32 C31 O31 122.7(8) . .
O32 C31 C32 120.1(8) . .
O31 C31 C32 117.2(8) . .
C33 C32 C31 128.7(8) . .
C33 C32 S2 111.1(7) . .
C31 C32 S2 120.1(6) . .
C32 C33 C34 113.6(8) . .
C32 C33 H33 123.2 . .
C34 C33 H33 123.2 . .
C35 C34 C33 111.8(8) . .
C35 C34 H34 124.1 . .
C33 C34 H34 124.1 . .
C34 C35 C36 127.8(8) . .
C34 C35 S2 111.8(7) . .
C36 C35 S2 120.3(6) . .
O33 C36 O34 123.3(8) . .
O33 C36 C35 122.2(8) . .
O34 C36 C35 114.4(7) . .
C31 O31 Bi1 98.6(5) . .
C31 O32 Bi1 86.9(5) . .
C36 O34 H34A 109.5 . .
C25 S3 C22 91.1(4) . .
O42 C41 O41 121.8(8) . .
O42 C41 C42 121.7(8) . .
O41 C41 C42 116.5(8) . .
O42 C41 Bi2 66.2(5) . .
O41 C41 Bi2 56.2(4) . .
C42 C41 Bi2 167.7(6) . .
C43 C42 C41 127.8(9) . .
C43 C42 S5 112.2(7) . .
C41 C42 S5 120.1(7) . .
C42 C43 C44 112.1(9) . .
C42 C43 H43 124.0 . .
C44 C43 H43 124.0 . .
C45 C44 C43 113.0(9) . .
C45 C44 H44 123.5 . .
C43 C44 H44 123.5 . .
C44 C45 C46 130.4(9) . .
C44 C45 S5 110.5(7) . .
C46 C45 S5 119.1(8) . .
O44 C46 O43 124.5(9) . .
O44 C46 C45 118.4(10) . .
O43 C46 C45 117.0(9) . .
C41 O41 Bi2 97.4(5) . .
C41 O42 Bi2 87.8(5) . .
C46 O43 Bi2 96.5(6) . 1_645
C55 S4 C52 91.3(4) . .
O51 C51 O52 121.3(8) . .
O51 C51 C52 121.8(8) . .
O52 C51 C52 116.8(8) . .
O51 C51 Bi2 65.6(5) . .
O52 C51 Bi2 56.1(4) . .
C52 C51 Bi2 170.5(6) . .
C53 C52 C51 127.8(8) . .
C53 C52 S4 111.1(6) . .
C51 C52 S4 121.0(6) . .
C52 C53 C54 113.2(8) . .
C52 C53 H53 123.4 . .
C54 C53 H53 123.4 . .
C55 C54 C53 112.9(8) . .
C55 C54 H54 123.6 . .
C53 C54 H54 123.6 . .
C54 C55 C56 128.9(8) . .
C54 C55 S4 111.5(7) . .
C56 C55 S4 119.5(6) . .
O53 C56 O54 122.6(8) . .
O53 C56 C55 118.9(8) . .
O54 C56 C55 118.5(8) . .
C51 O51 Bi2 88.3(5) . .
C51 O52 Bi2 97.2(5) . .
C56 O53 Bi1 90.8(5) . 1_665
C56 O54 Bi1 95.1(5) . 1_665
C42 S5 C45 92.2(5) . .
C61A N6A C65A 121.1(19) . .
C61A N6A H6A 119.4 . .
C65A N6A H6A 119.4 . .
N6A C61A C62A 123(2) . .
N6A C61A H61A 118.6 . .
C62A C61A H61A 118.6 . .
C61A C62A C63A 117(2) . .
C61A C62A H62A 121.4 . .
C63A C62A H62A 121.4 . .
C64A C63A C62A 121.1(19) . .
C64A C63A H63A 119.5 . .
C62A C63A H63A 119.5 . .
C63A C64A C65A 122(2) . .
C63A C64A H64A 119.2 . .
C65A C64A H64A 119.2 . .
C64A C65A N6A 116(2) . .
C64A C65A H65A 122.0 . .
N6A C65A H65A 122.0 . .
C65B N6B C61B 124(3) . .
C65B N6B H6B 117.9 . .
C61B N6B H6B 117.9 . .
C62B C61B N6B 119(3) . .
C62B C61B H61B 120.5 . .
N6B C61B H61B 120.5 . .
C61B C62B C63B 121(3) . .
C61B C62B H62B 119.4 . .
C63B C62B H62B 119.4 . .
C64B C63B C62B 118(3) . .
C64B C63B H63B 121.1 . .
C62B C63B H63B 121.1 . .
C63B C64B C65B 121(3) . .
C63B C64B H64B 119.3 . .
C65B C64B H64B 119.3 . .
N6B C65B C64B 116(3) . .
N6B C65B H65B 122.1 . .
C64B C65B H65B 122.1 . .
C72 C71 N7 119.1(9) . .
C72 C71 H71 120.5 . .
N7 C71 H71 120.5 . .
C71 C72 C73 121.2(11) . .
C71 C72 H72 119.4 . .
C73 C72 H72 119.4 . .
C74 C73 C72 119.8(11) . .
C74 C73 H73 120.1 . .
C72 C73 H73 120.1 . .
C73 C74 C75 122.0(10) . .
C73 C74 H74 119.0 . .
C75 C74 H74 119.0 . .
C74 C75 N7 117.3(9) . .
C74 C75 H75 121.3 . .
N7 C75 H75 121.3 . .
C71 N7 C75 120.6(8) . .
C71 N7 H7 119.7 . .
C75 N7 H7 119.7 . .
C82 C81 C86 120.0 . .
C82 C81 H81 120.0 . .
C86 C81 H81 120.0 . .
C81 C82 N83 120.0 . .
C81 C82 H82 120.0 . .
N83 C82 H82 120.0 . .
C84 N83 C82 120.0 . .
C84 N83 H83 120.0 . .
C82 N83 H83 120.0 . .
N83 C84 C85 120.0 . .
N83 C84 H84 120.0 . .
C85 C84 H84 120.0 . .
C86 C85 C84 120.0 . .
C86 C85 H85 120.0 . .
C84 C85 H85 120.0 . .
C85 C86 C81 120.0 . .
C85 C86 H86 120.0 . .
C81 C86 H86 120.0 . .
C92 N91 C96 120.0 . .
C92 N91 H91 120.0 . .
C96 N91 H91 120.0 . .
N91 C92 C93 120.0 . .
N91 C92 H92 120.0 . .
C93 C92 H92 120.0 . .
C94 C93 C92 120.00(9) . .
C94 C93 H93 120.0 . .
C92 C93 H93 120.0 . .
C93 C94 C95 120.00(7) . .
C93 C94 H94 120.0 . .
C95 C94 H94 120.0 . .
C94 C95 C96 120.0 . .
C94 C95 H95 120.0 . .
C96 C95 H95 120.0 . .
C95 C96 N91 120.00(8) . .
C95 C96 H96 120.0 . .
N91 C96 H96 120.0 . .
C102 N101 C106 120.0 . .
C102 N101 H101 120.0 . .
C106 N101 H101 120.0 . .
C103 C102 N101 120.0 . .
C103 C102 H102 120.0 . .
N101 C102 H102 120.0 . .
C104 C103 C102 120.0 . .
C104 C103 H103 120.0 . .
C102 C103 H103 120.0 . .
C103 C104 C105 120.0 . .
C103 C104 H104 120.0 . .
C105 C104 H104 120.0 . .
C104 C105 C106 120.0 . .
C104 C105 H105 120.0 . .
C106 C105 H105 120.0 . .
C105 C106 N101 120.0 . .
C105 C106 H106 120.0 . .
N101 C106 H106 120.0 . .

loop_
_geom_bond_atom_site_label_1
_geom_bond_atom_site_label_2
_geom_bond_distance
_geom_bond_site_symmetry_2
Bi1 O21 2.359(5) .
Bi1 O12 2.383(5) .
Bi1 O31 2.401(6) .
Bi1 O54 2.534(6) 1_445
Bi1 O11 2.597(6) .
Bi1 O23 2.629(14) 1_465
Bi1 O53 2.638(6) 1_445
Bi1 O23B 2.64(3) 1_465
Bi1 O32 2.657(6) .
Bi1 O22 2.687(6) .
Bi1 C11 2.836(8) .
Bi2 O52 2.365(6) .
Bi2 O41 2.399(6) .
Bi2 O14 2.417(5) .
Bi2 O13 2.500(6) .
Bi2 O91A 2.563(8) .
Bi2 O51 2.575(6) .
Bi2 O91B 2.582(11) .
Bi2 O42 2.623(6) .
Bi2 O43 2.632(7) 1_465
Bi2 C16 2.798(8) .
Bi2 C51 2.828(9) .
Bi2 C41 2.864(9) .
C11 O11 1.243(10) .
C11 O12 1.267(10) .
C11 C12 1.485(11) .
C12 C13 1.370(11) .
C12 S1 1.720(8) .
C13 C14 1.411(11) .
C13 H13 0.9500 .
C14 C15 1.361(11) .
C14 H14 0.9500 .
C15 C16 1.486(11) .
C15 S1 1.721(8) .
C16 O13 1.248(10) .
C16 O14 1.269(9) .
C21 O22 1.260(10) .
C21 O21 1.282(10) .
C21 C22 1.488(11) .
C22 C23 1.356(11) .
C22 S3 1.717(8) .
C23 C24 1.405(11) .
C23 H23 0.9500 .
C24 C25 1.355(12) .
C24 H24 0.9500 .
C25 C26B 1.499(15) .
C25 C26 1.503(13) .
C25 S3 1.710(9) .
C26 O24 1.263(13) .
C26 O23 1.268(13) .
O23 Bi1 2.629(14) 1_645
C26B O24B 1.265(15) .
C26B O23B 1.268(15) .
O23B Bi1 2.64(3) 1_645
S2 C35 1.705(8) .
S2 C32 1.719(9) .
C31 O32 1.255(10) .
C31 O31 1.264(10) .
C31 C32 1.474(12) .
C32 C33 1.369(12) .
C33 C34 1.389(13) .
C33 H33 0.9500 .
C34 C35 1.388(12) .
C34 H34 0.9500 .
C35 C36 1.456(12) .
C36 O33 1.225(10) .
C36 O34 1.317(10) .
O34 H34A 0.80(10) .
C41 O42 1.254(10) .
C41 O41 1.284(11) .
C41 C42 1.478(12) .
C42 C43 1.364(13) .
C42 S5 1.704(9) .
C43 C44 1.418(12) .
C43 H43 0.9500 .
C44 C45 1.375(14) .
C44 H44 0.9500 .
C45 C46 1.480(13) .
C45 S5 1.723(9) .
C46 O44 1.260(12) .
C46 O43 1.266(13) .
O43 Bi2 2.632(7) 1_645
S4 C55 1.729(9) .
S4 C52 1.730(8) .
C51 O51 1.246(10) .
C51 O52 1.281(10) .
C51 C52 1.460(12) .
C52 C53 1.363(12) .
C53 C54 1.407(12) .
C53 H53 0.9500 .
C54 C55 1.360(12) .
C54 H54 0.9500 .
C55 C56 1.474(12) .
C56 O53 1.253(10) .
C56 O54 1.273(10) .
O53 Bi1 2.638(6) 1_665
O54 Bi1 2.534(6) 1_665
N6A C61A 1.23(3) .
N6A C65A 1.52(3) .
N6A H6A 0.8800 .
C61A C62A 1.39(3) .
C61A H61A 0.9500 .
C62A C63A 1.43(3) .
C62A H62A 0.9500 .
C63A C64A 1.32(3) .
C63A H63A 0.9500 .
C64A C65A 1.35(3) .
C64A H64A 0.9500 .
C65A H65A 0.9500 .
N6B C65B 1.32(3) .
N6B C61B 1.37(3) .
N6B H6B 0.8800 .
C61B C62B 1.29(4) .
C61B H61B 0.9500 .
C62B C63B 1.41(4) .
C62B H62B 0.9500 .
C63B C64B 1.34(4) .
C63B H63B 0.9500 .
C64B C65B 1.41(4) .
C64B H64B 0.9500 .
C65B H65B 0.9500 .
C71 C72 1.327(15) .
C71 N7 1.353(13) .
C71 H71 0.9500 .
C72 C73 1.355(16) .
C72 H72 0.9500 .
C73 C74 1.325(16) .
C73 H73 0.9500 .
C74 C75 1.339(15) .
C74 H74 0.9500 .
C75 N7 1.397(14) .
C75 H75 0.9500 .
N7 H7 0.8800 .
C81 C82 1.3900 .
C81 C86 1.3900 .
C81 H81 0.9500 .
C82 N83 1.3900 .
C82 H82 0.9500 .
N83 C84 1.3900 .
N83 H83 0.8800 .
C84 C85 1.3900 .
C84 H84 0.9500 .
C85 C86 1.3900 .
C85 H85 0.9500 .
C86 H86 0.9500 .
N91 C92 1.3900(10) .
N91 C96 1.3900 .
N91 H91 0.8800 .
C92 C93 1.3900 .
C92 H92 0.9500 .
C93 C94 1.3900 .
C93 H93 0.9500 .
C94 C95 1.3900(10) .
C94 H94 0.9500 .
C95 C96 1.3900 .
C95 H95 0.9500 .
C96 H96 0.9500 .
N101 C102 1.3900 .
N101 C106 1.3900 .
N101 H101 0.8800 .
C102 C103 1.3900 .
C102 H102 0.9500 .
C103 C104 1.3900 .
C103 H103 0.9500 .
C104 C105 1.3900 .
C104 H104 0.9500 .
C105 C106 1.3900 .
C105 H105 0.9500 .
C106 H106 0.9500 .
O202 O202 1.70(3) 2_686
